data_4314289
loop_
_publ_author_name
'F. Albert Cotton'
'Elizabeth A. Hillard'
'Carlos A. Murillo'
'Xiaoping Wang'

_publ_section_title
;
 New Chemistry of the Triply Bonded Divanadium (V24+) Unit and Reduction
 to an Unprecedented V23+ Core
;
_journal_name_full 'Inorganic Chemistry'
_journal_page_first 6063
_journal_page_last 6070
_journal_paper_doi 10.1021/ic034646e
_journal_volume 42
_journal_year 2003
_chemical_formula_moiety 'C100 H88 N12 V2'
_chemical_formula_sum 'C100 H88 N12 V2'
_chemical_formula_weight 1559.70
_chemical_melting_point ?
_chemical_name_systematic
;
 tetrakis(triphenylguanidinate-N,N')divanadium(II,II), benzene solvate
;
_space_group_IT_number 2
_symmetry_cell_setting triclinic
_symmetry_space_group_name_Hall '-P 1'
_symmetry_space_group_name_H-M 'P -1'
_atom_sites_solution_hydrogens geom
_atom_sites_solution_primary direct
_atom_sites_solution_secondary difmap
_audit_creation_method SHELXL-97
_cell_angle_alpha 72.170(2)
_cell_angle_beta 79.445(2)
_cell_angle_gamma 69.961(2)
_cell_formula_units_Z 2
_cell_length_a 14.4048(13)
_cell_length_b 15.0819(13)
_cell_length_c 21.2103(18)
_cell_measurement_reflns_used 3571
_cell_measurement_temperature 213(2)
_cell_measurement_theta_max 23.6375
_cell_measurement_theta_min 2.419
_cell_volume 4105.3(6)
_computing_cell_refinement 'Bruker SAINT'
_computing_data_collection 'Bruker SMART'
_computing_data_reduction 'Bruker SAINT'
_computing_molecular_graphics 'SHELXTL v5.05 (Siemens, 1996)'
_computing_publication_material 'SHELXL-97 (Sheldrick, 1997)'
_computing_structure_refinement 'SHELXL-97 (Sheldrick, 1997)'
_computing_structure_solution 'SHELXS-97 (Sheldrick, 1990)'
_diffrn_ambient_temperature 213(2)
_diffrn_measured_fraction_theta_full 0.980
_diffrn_measured_fraction_theta_max 0.980
_diffrn_measurement_device_type 'Bruker SMART area detector'
_diffrn_measurement_method /w-scans
_diffrn_radiation_monochromator graphite
_diffrn_radiation_source 'normal-focus sealed tube'
_diffrn_radiation_type MoK\a
_diffrn_radiation_wavelength 0.71073
_diffrn_reflns_av_R_equivalents 0.0379
_diffrn_reflns_av_sigmaI/netI 0.0924
_diffrn_reflns_limit_h_max 15
_diffrn_reflns_limit_h_min -17
_diffrn_reflns_limit_k_max 10
_diffrn_reflns_limit_k_min -17
_diffrn_reflns_limit_l_max 25
_diffrn_reflns_limit_l_min -25
_diffrn_reflns_number 21848
_diffrn_reflns_theta_full 25.09
_diffrn_reflns_theta_max 25.09
_diffrn_reflns_theta_min 1.51
_diffrn_standards_decay_% 0
_diffrn_standards_number 0
_exptl_absorpt_coefficient_mu 0.285
_exptl_absorpt_correction_T_max 0.9721
_exptl_absorpt_correction_T_min 0.9085
_exptl_absorpt_correction_type multi-scan
_exptl_absorpt_process_details SADABS
_exptl_crystal_colour green
_exptl_crystal_density_diffrn 1.262
_exptl_crystal_density_meas ?
_exptl_crystal_density_method 'not measured'
_exptl_crystal_description block
_exptl_crystal_F_000 1636
_exptl_crystal_size_max 0.34
_exptl_crystal_size_mid 0.15
_exptl_crystal_size_min 0.10
_refine_diff_density_max 0.423
_refine_diff_density_min -0.314
_refine_diff_density_rms 0.055
_refine_ls_extinction_method none
_refine_ls_goodness_of_fit_ref 1.000
_refine_ls_hydrogen_treatment noref
_refine_ls_matrix_type full
_refine_ls_number_parameters 1027
_refine_ls_number_reflns 14289
_refine_ls_number_restraints 0
_refine_ls_restrained_S_all 1.000
_refine_ls_R_factor_all 0.1111
_refine_ls_R_factor_gt 0.0550
_refine_ls_shift/su_max 0.001
_refine_ls_shift/su_mean 0.000
_refine_ls_structure_factor_coef Fsqd
_refine_ls_weighting_details 'calc w=1/[\s^2^(Fo^2^)+(0.0478P)^2^+0.0000P] where P=(Fo^2^+2Fc^2^)/3'
_refine_ls_weighting_scheme calc
_refine_ls_wR_factor_gt 0.1061
_refine_ls_wR_factor_ref 0.1276
_reflns_number_gt 8482
_reflns_number_total 14289
_reflns_threshold_expression I>2sigma(I)
_cod_data_source_file ic034646esi20030610_035606_5.cif
_cod_data_source_block compound4
_cod_depositor_comments
;
The following automatic conversions were performed:

'_chemical_melting_point' value 'not measured' was changed to '?' -
the value is undefined or not given.

Automatic conversion script
Id: cif_fix_values 1569 2011-02-09 13:29:24Z adriana 

The following automatic conversions were performed:

'_exptl_crystal_density_meas' value 'not measured' was changed to '?'
- the value is perceived as not measured.

Automatic conversion script
Id: cif_fix_values 3008 2015-01-20 13:52:24Z robertas 
;
_cod_database_code 4314289

loop_
_symmetry_equiv_pos_as_xyz
'x, y, z'
'-x, -y, -z'

loop_
_atom_site_label
_atom_site_type_symbol
_atom_site_fract_x
_atom_site_fract_y
_atom_site_fract_z
_atom_site_U_iso_or_equiv
_atom_site_adp_type
_atom_site_occupancy
_atom_site_symmetry_multiplicity
_atom_site_calc_flag
_atom_site_refinement_flags
_atom_site_disorder_assembly
_atom_site_disorder_group
V1 V 0.70632(4) 0.94931(4) 0.79036(2) 0.02497(14) Uani 1 1 d . . .
V2 V 0.75882(4) 0.98445(4) 0.69765(3) 0.02511(14) Uani 1 1 d . . .
N1 N 0.64813(18) 1.09597(17) 0.79443(12) 0.0274(6) Uani 1 1 d . . .
N2 N 0.65709(19) 1.25566(18) 0.74693(12) 0.0341(7) Uani 1 1 d . . .
H2A H 0.6556 1.2674 0.7849 0.041 Uiso 1 1 calc R . .
N3 N 0.74517(19) 1.12635(17) 0.69704(12) 0.0276(6) Uani 1 1 d . . .
N4 N 0.56696(18) 0.95713(18) 0.76792(12) 0.0288(6) Uani 1 1 d . . .
N5 N 0.4698(2) 0.99265(18) 0.67831(13) 0.0370(7) Uani 1 1 d . . .
H5A H 0.4822 0.9760 0.6411 0.044 Uiso 1 1 calc R . .
N6 N 0.61866(18) 1.03043(18) 0.66227(12) 0.0286(6) Uani 1 1 d . . .
N7 N 0.75465(18) 0.79926(17) 0.79553(12) 0.0276(6) Uani 1 1 d . . .
N8 N 0.7749(2) 0.68673(19) 0.73381(13) 0.0369(7) Uani 1 1 d . . .
H8A H 0.7347 0.6603 0.7632 0.044 Uiso 1 1 calc R . .
N9 N 0.78339(18) 0.84757(17) 0.68224(12) 0.0277(6) Uani 1 1 d . . .
N10 N 0.83600(18) 0.93728(17) 0.82774(12) 0.0262(6) Uani 1 1 d . . .
N11 N 1.01045(18) 0.90218(18) 0.80451(12) 0.0323(7) Uani 1 1 d . . .
H11A H 1.0512 0.9306 0.7774 0.039 Uiso 1 1 calc R . .
N12 N 0.90527(18) 0.93983(17) 0.72136(12) 0.0270(6) Uani 1 1 d . . .
C1 C 0.5593(2) 1.1331(2) 0.83354(15) 0.0296(8) Uani 1 1 d . . .
C2 C 0.5554(3) 1.1008(2) 0.90214(16) 0.0405(9) Uani 1 1 d . . .
H2B H 0.6121 1.0567 0.9229 0.049 Uiso 1 1 calc R . .
C3 C 0.4686(3) 1.1330(3) 0.94029(18) 0.0489(10) Uani 1 1 d . . .
H3A H 0.4663 1.1104 0.9869 0.059 Uiso 1 1 calc R . .
C4 C 0.3859(3) 1.1976(3) 0.9105(2) 0.0511(11) Uani 1 1 d . . .
H4A H 0.3271 1.2200 0.9366 0.061 Uiso 1 1 calc R . .
C5 C 0.3888(3) 1.2293(3) 0.8427(2) 0.0512(10) Uani 1 1 d . . .
H5B H 0.3319 1.2736 0.8223 0.061 Uiso 1 1 calc R . .
C6 C 0.4747(2) 1.1969(2) 0.80427(17) 0.0403(9) Uani 1 1 d . . .
H6A H 0.4757 1.2183 0.7577 0.048 Uiso 1 1 calc R . .
C7 C 0.6835(2) 1.1590(2) 0.74596(15) 0.0272(7) Uani 1 1 d . . .
C8 C 0.6323(2) 1.3370(2) 0.69126(16) 0.0335(8) Uani 1 1 d . . .
C9 C 0.6335(3) 1.4253(3) 0.6947(2) 0.0553(11) Uani 1 1 d . . .
H9A H 0.6527 1.4312 0.7329 0.066 Uiso 1 1 calc R . .
C10 C 0.6062(4) 1.5066(3) 0.6412(3) 0.0780(15) Uani 1 1 d . . .
H10A H 0.6073 1.5676 0.6433 0.094 Uiso 1 1 calc R . .
C11 C 0.5780(3) 1.4993(3) 0.5860(2) 0.0708(14) Uani 1 1 d . . .
H11B H 0.5603 1.5546 0.5499 0.085 Uiso 1 1 calc R . .
C12 C 0.5756(3) 1.4112(3) 0.5831(2) 0.0655(13) Uani 1 1 d . . .
H12A H 0.5553 1.4059 0.5451 0.079 Uiso 1 1 calc R . .
C13 C 0.6028(3) 1.3297(3) 0.63586(18) 0.0500(10) Uani 1 1 d . . .
H13A H 0.6011 1.2690 0.6337 0.060 Uiso 1 1 calc R . .
C14 C 0.8138(2) 1.1765(2) 0.66058(16) 0.0299(8) Uani 1 1 d . . .
C15 C 0.8758(2) 1.1992(2) 0.69129(17) 0.0395(9) Uani 1 1 d . . .
H15A H 0.8702 1.1846 0.7379 0.047 Uiso 1 1 calc R . .
C16 C 0.9460(3) 1.2428(3) 0.6552(2) 0.0482(10) Uani 1 1 d . . .
H16A H 0.9875 1.2578 0.6771 0.058 Uiso 1 1 calc R . .
C17 C 0.9547(3) 1.2639(3) 0.5872(2) 0.0497(10) Uani 1 1 d . . .
H17A H 1.0016 1.2946 0.5622 0.060 Uiso 1 1 calc R . .
C18 C 0.8959(3) 1.2409(3) 0.55595(18) 0.0504(10) Uani 1 1 d . . .
H18A H 0.9031 1.2545 0.5093 0.060 Uiso 1 1 calc R . .
C19 C 0.8253(3) 1.1974(2) 0.59171(17) 0.0433(9) Uani 1 1 d . . .
H19A H 0.7849 1.1818 0.5693 0.052 Uiso 1 1 calc R . .
C20 C 0.5153(2) 0.8927(2) 0.81038(16) 0.0310(8) Uani 1 1 d . . .
C21 C 0.4690(2) 0.9094(3) 0.87061(17) 0.0412(9) Uani 1 1 d . . .
H21A H 0.4676 0.9657 0.8815 0.049 Uiso 1 1 calc R . .
C22 C 0.4247(3) 0.8436(3) 0.91497(19) 0.0506(10) Uani 1 1 d . . .
H22A H 0.3933 0.8557 0.9558 0.061 Uiso 1 1 calc R . .
C23 C 0.4266(3) 0.7614(3) 0.8998(2) 0.0589(12) Uani 1 1 d . . .
H23A H 0.3967 0.7168 0.9302 0.071 Uiso 1 1 calc R . .
C24 C 0.4720(3) 0.7439(3) 0.8402(2) 0.0504(10) Uani 1 1 d . . .
H24A H 0.4730 0.6874 0.8296 0.060 Uiso 1 1 calc R . .
C25 C 0.5164(2) 0.8091(2) 0.79549(17) 0.0386(9) Uani 1 1 d . . .
H25A H 0.5476 0.7966 0.7547 0.046 Uiso 1 1 calc R . .
C26 C 0.5505(2) 0.9944(2) 0.70373(16) 0.0294(8) Uani 1 1 d . . .
C27 C 0.3693(2) 1.0144(3) 0.70474(17) 0.0397(9) Uani 1 1 d . . .
C28 C 0.3343(3) 1.0638(3) 0.75352(18) 0.0468(10) Uani 1 1 d . . .
H28A H 0.3778 1.0811 0.7722 0.056 Uiso 1 1 calc R . .
C29 C 0.2341(3) 1.0876(3) 0.7746(2) 0.0612(12) Uani 1 1 d . . .
H29A H 0.2100 1.1204 0.8083 0.073 Uiso 1 1 calc R . .
C30 C 0.1696(3) 1.0644(4) 0.7475(3) 0.0769(16) Uani 1 1 d . . .
H30A H 0.1017 1.0817 0.7620 0.092 Uiso 1 1 calc R . .
C31 C 0.2046(3) 1.0155(4) 0.6987(2) 0.0756(15) Uani 1 1 d . . .
H31A H 0.1605 0.9999 0.6794 0.091 Uiso 1 1 calc R . .
C32 C 0.3045(3) 0.9894(3) 0.67810(19) 0.0570(11) Uani 1 1 d . . .
H32A H 0.3285 0.9544 0.6456 0.068 Uiso 1 1 calc R . .
C33 C 0.5905(2) 1.0980(2) 0.60034(15) 0.0295(8) Uani 1 1 d . . .
C34 C 0.5033(2) 1.1762(2) 0.59528(16) 0.0371(9) Uani 1 1 d . . .
H34A H 0.4598 1.1835 0.6335 0.045 Uiso 1 1 calc R . .
C35 C 0.4799(3) 1.2429(3) 0.53507(18) 0.0454(10) Uani 1 1 d . . .
H35A H 0.4205 1.2951 0.5324 0.054 Uiso 1 1 calc R . .
C36 C 0.5432(3) 1.2334(3) 0.47879(18) 0.0490(10) Uani 1 1 d . . .
H36A H 0.5277 1.2795 0.4378 0.059 Uiso 1 1 calc R . .
C37 C 0.6285(3) 1.1568(3) 0.48269(17) 0.0437(9) Uani 1 1 d . . .
H37A H 0.6711 1.1496 0.4441 0.052 Uiso 1 1 calc R . .
C38 C 0.6528(2) 1.0898(2) 0.54282(16) 0.0381(9) Uani 1 1 d . . .
H38A H 0.7123 1.0378 0.5448 0.046 Uiso 1 1 calc R . .
C39 C 0.7722(2) 0.7209(2) 0.85464(15) 0.0285(8) Uani 1 1 d . . .
C40 C 0.7037(3) 0.7245(2) 0.90947(16) 0.0363(8) Uani 1 1 d . . .
H40A H 0.6452 0.7777 0.9071 0.044 Uiso 1 1 calc R . .
C41 C 0.7205(3) 0.6509(3) 0.96755(17) 0.0450(10) Uani 1 1 d . . .
H41A H 0.6731 0.6545 1.0043 0.054 Uiso 1 1 calc R . .
C42 C 0.8049(3) 0.5727(3) 0.97256(18) 0.0508(11) Uani 1 1 d . . .
H42A H 0.8158 0.5227 1.0123 0.061 Uiso 1 1 calc R . .
C43 C 0.8731(3) 0.5686(2) 0.91880(18) 0.0475(10) Uani 1 1 d . . .
H43A H 0.9315 0.5152 0.9218 0.057 Uiso 1 1 calc R . .
C44 C 0.8580(2) 0.6413(2) 0.86020(17) 0.0369(9) Uani 1 1 d . . .
H44A H 0.9060 0.6370 0.8237 0.044 Uiso 1 1 calc R . .
C45 C 0.7731(2) 0.7777(2) 0.73657(16) 0.0288(8) Uani 1 1 d . . .
C46 C 0.8330(3) 0.6309(2) 0.68992(16) 0.0355(8) Uani 1 1 d . . .
C47 C 0.8026(3) 0.5586(2) 0.68282(18) 0.0466(10) Uani 1 1 d . . .
H47A H 0.7438 0.5480 0.7066 0.056 Uiso 1 1 calc R . .
C48 C 0.8569(3) 0.5009(3) 0.6413(2) 0.0613(12) Uani 1 1 d . . .
H48A H 0.8351 0.4514 0.6366 0.074 Uiso 1 1 calc R . .
C49 C 0.9426(3) 0.5158(3) 0.6070(2) 0.0591(12) Uani 1 1 d . . .
H49A H 0.9800 0.4766 0.5785 0.071 Uiso 1 1 calc R . .
C50 C 0.9739(3) 0.5875(3) 0.61396(19) 0.0548(11) Uani 1 1 d . . .
H50A H 1.0328 0.5977 0.5902 0.066 Uiso 1 1 calc R . .
C51 C 0.9197(3) 0.6455(2) 0.65565(17) 0.0427(9) Uani 1 1 d . . .
H51A H 0.9419 0.6946 0.6606 0.051 Uiso 1 1 calc R . .
C52 C 0.7698(3) 0.8443(2) 0.61790(16) 0.0323(8) Uani 1 1 d . . .
C53 C 0.6846(3) 0.8316(2) 0.60610(18) 0.0448(9) Uani 1 1 d . . .
H53A H 0.6369 0.8192 0.6415 0.054 Uiso 1 1 calc R . .
C54 C 0.6695(3) 0.8369(3) 0.5424(2) 0.0611(12) Uani 1 1 d . . .
H54A H 0.6113 0.8287 0.5345 0.073 Uiso 1 1 calc R . .
C55 C 0.7395(4) 0.8542(3) 0.49052(19) 0.0614(12) Uani 1 1 d . . .
H55A H 0.7290 0.8579 0.4472 0.074 Uiso 1 1 calc R . .
C56 C 0.8240(3) 0.8659(3) 0.50194(18) 0.0514(11) Uani 1 1 d . . .
H56A H 0.8720 0.8774 0.4665 0.062 Uiso 1 1 calc R . .
C57 C 0.8394(3) 0.8610(2) 0.56571(16) 0.0405(9) Uani 1 1 d . . .
H57A H 0.8979 0.8691 0.5733 0.049 Uiso 1 1 calc R . .
C58 C 0.8370(2) 0.9593(2) 0.88811(15) 0.0287(8) Uani 1 1 d . . .
C59 C 0.7894(2) 0.9163(2) 0.94590(16) 0.0379(9) Uani 1 1 d . . .
H59A H 0.7592 0.8703 0.9453 0.046 Uiso 1 1 calc R . .
C60 C 0.7853(3) 0.9397(3) 1.00458(16) 0.0443(9) Uani 1 1 d . . .
H60A H 0.7518 0.9103 1.0433 0.053 Uiso 1 1 calc R . .
C61 C 0.8298(3) 1.0053(3) 1.00670(18) 0.0498(10) Uani 1 1 d . . .
H61A H 0.8276 1.0207 1.0468 0.060 Uiso 1 1 calc R . .
C62 C 0.8780(3) 1.0488(3) 0.94967(18) 0.0485(10) Uani 1 1 d . . .
H62A H 0.9095 1.0934 0.9509 0.058 Uiso 1 1 calc R . .
C63 C 0.8803(3) 1.0272(2) 0.89083(17) 0.0387(9) Uani 1 1 d . . .
H63A H 0.9116 1.0589 0.8519 0.046 Uiso 1 1 calc R . .
C64 C 0.9171(2) 0.9259(2) 0.78477(15) 0.0268(7) Uani 1 1 d . . .
C65 C 1.0465(2) 0.8356(2) 0.86501(15) 0.0303(8) Uani 1 1 d . . .
C66 C 1.0076(3) 0.7596(2) 0.89700(17) 0.0411(9) Uani 1 1 d . . .
H66A H 0.9553 0.7529 0.8799 0.049 Uiso 1 1 calc R . .
C67 C 1.0462(3) 0.6936(3) 0.95440(18) 0.0516(11) Uani 1 1 d . . .
H67A H 1.0207 0.6413 0.9760 0.062 Uiso 1 1 calc R . .
C68 C 1.1212(3) 0.7038(3) 0.98000(18) 0.0527(11) Uani 1 1 d . . .
H68A H 1.1466 0.6588 1.0193 0.063 Uiso 1 1 calc R . .
C69 C 1.1593(3) 0.7793(3) 0.94854(18) 0.0482(10) Uani 1 1 d . . .
H69A H 1.2110 0.7862 0.9662 0.058 Uiso 1 1 calc R . .
C70 C 1.1218(2) 0.8456(2) 0.89074(17) 0.0394(9) Uani 1 1 d . . .
H70A H 1.1480 0.8975 0.8692 0.047 Uiso 1 1 calc R . .
C71 C 0.9869(2) 0.8979(2) 0.67952(15) 0.0307(8) Uani 1 1 d . . .
C72 C 1.0391(2) 0.7991(3) 0.69696(17) 0.0408(9) Uani 1 1 d . . .
H72A H 1.0238 0.7601 0.7389 0.049 Uiso 1 1 calc R . .
C73 C 1.1134(3) 0.7567(3) 0.6539(2) 0.0533(11) Uani 1 1 d . . .
H73A H 1.1475 0.6894 0.6663 0.064 Uiso 1 1 calc R . .
C74 C 1.1365(3) 0.8139(4) 0.5933(2) 0.0588(12) Uani 1 1 d . . .
H74A H 1.1871 0.7860 0.5638 0.071 Uiso 1 1 calc R . .
C75 C 1.0865(3) 0.9110(3) 0.57567(18) 0.0543(11) Uani 1 1 d . . .
H75A H 1.1027 0.9497 0.5338 0.065 Uiso 1 1 calc R . .
C76 C 1.0122(3) 0.9536(3) 0.61827(16) 0.0432(9) Uani 1 1 d . . .
H76A H 0.9787 1.0211 0.6054 0.052 Uiso 1 1 calc R . .
C1S C 0.7998(3) 0.6175(5) 0.4474(3) 0.0842(16) Uani 1 1 d . . .
H1SA H 0.8259 0.6342 0.4781 0.101 Uiso 1 1 calc R . .
C2S C 0.7762(4) 0.5344(5) 0.4655(3) 0.0883(17) Uani 1 1 d . . .
H2SA H 0.7874 0.4925 0.5084 0.106 Uiso 1 1 calc R . .
C3S C 0.7360(5) 0.5094(4) 0.4224(4) 0.107(2) Uani 1 1 d . . .
H3SA H 0.7179 0.4517 0.4353 0.128 Uiso 1 1 calc R . .
C4S C 0.7224(5) 0.5720(6) 0.3586(4) 0.113(2) Uani 1 1 d . . .
H4SA H 0.6958 0.5568 0.3274 0.135 Uiso 1 1 calc R . .
C5S C 0.7482(4) 0.6551(5) 0.3423(3) 0.0954(18) Uani 1 1 d . . .
H5SA H 0.7388 0.6976 0.2995 0.115 Uiso 1 1 calc R . .
C6S C 0.7867(4) 0.6783(4) 0.3854(3) 0.0843(16) Uani 1 1 d . . .
H6SA H 0.8045 0.7361 0.3730 0.101 Uiso 1 1 calc R . .
C7S C 1.0281(5) 0.3189(7) 0.8167(5) 0.122(2) Uani 1 1 d . . .
H7SA H 0.9950 0.2853 0.8026 0.146 Uiso 1 1 calc R . .
C8S C 1.0412(6) 0.4015(8) 0.7760(4) 0.132(4) Uani 1 1 d . . .
H8SA H 1.0166 0.4264 0.7339 0.158 Uiso 1 1 calc R . .
C9S C 1.0911(7) 0.4504(6) 0.7958(5) 0.137(3) Uani 1 1 d . . .
H9SA H 1.1015 0.5085 0.7677 0.164 Uiso 1 1 calc R . .
C10S C 1.1249(5) 0.4116(8) 0.8577(6) 0.127(3) Uani 1 1 d . . .
H10B H 1.1593 0.4430 0.8728 0.152 Uiso 1 1 calc R . .
C11S C 1.1091(5) 0.3296(8) 0.8964(4) 0.118(3) Uani 1 1 d . . .
H11C H 1.1327 0.3040 0.9388 0.142 Uiso 1 1 calc R . .
C12S C 1.0615(6) 0.2828(6) 0.8776(4) 0.121(3) Uani 1 1 d . . .
H12B H 1.0509 0.2250 0.9062 0.145 Uiso 1 1 calc R . .
C13S C 1.3406(8) 0.5132(9) 0.8315(6) 0.167(4) Uani 1 1 d . . .
H13B H 1.3461 0.4570 0.8673 0.200 Uiso 1 1 calc R . .
C14S C 1.3810(6) 0.5064(8) 0.7699(7) 0.141(3) Uani 1 1 d . . .
H14A H 1.4143 0.4451 0.7614 0.169 Uiso 1 1 calc R . .
C15S C 1.3722(6) 0.5900(10) 0.7207(4) 0.146(3) Uani 1 1 d . . .
H15B H 1.3978 0.5865 0.6772 0.175 Uiso 1 1 calc R . .
C16S C 1.3275(7) 0.6779(7) 0.7330(6) 0.154(3) Uani 1 1 d . . .
H16B H 1.3268 0.7357 0.6995 0.185 Uiso 1 1 calc R . .
C17S C 1.2858(6) 0.6814(10) 0.7915(8) 0.177(6) Uani 1 1 d . . .
H17B H 1.2498 0.7431 0.7986 0.212 Uiso 1 1 calc R . .
C18S C 1.2903(9) 0.6064(13) 0.8403(6) 0.191(7) Uani 1 1 d . . .
H18B H 1.2598 0.6136 0.8823 0.230 Uiso 1 1 calc R . .
C19S C 1.4191(5) 0.5500(5) 1.0914(3) 0.128(3) Uani 1 1 d . . .
H19B H 1.4784 0.5067 1.0777 0.154 Uiso 1 1 calc R . .
C20S C 1.4124(5) 0.6478(5) 1.0851(3) 0.108(2) Uani 1 1 d . . .
H20A H 1.4680 0.6701 1.0689 0.130 Uiso 1 1 calc R . .
C21S C 1.3258(5) 0.7083(4) 1.1024(2) 0.0789(15) Uani 1 1 d . . .
H21B H 1.3194 0.7745 1.0965 0.095 Uiso 1 1 calc R . .
C22S C 1.2542(4) 0.5804(4) 1.1367(2) 0.0807(15) Uani 1 1 d . . .
H22B H 1.1990 0.5586 1.1558 0.097 Uiso 1 1 calc R . .
C23S C 1.2480(4) 0.6751(4) 1.1283(2) 0.0805(15) Uani 1 1 d . . .
H23B H 1.1878 0.7184 1.1409 0.097 Uiso 1 1 calc R . .
C24S C 1.3371(5) 0.5191(4) 1.1183(3) 0.0978(18) Uani 1 1 d . . .
H24B H 1.3406 0.4539 1.1234 0.117 Uiso 1 1 calc R . .

loop_
_atom_site_aniso_label
_atom_site_aniso_U_11
_atom_site_aniso_U_22
_atom_site_aniso_U_33
_atom_site_aniso_U_23
_atom_site_aniso_U_13
_atom_site_aniso_U_12
V1 0.0269(3) 0.0229(3) 0.0256(3) -0.0057(2) -0.0047(2) -0.0076(2)
V2 0.0263(3) 0.0246(3) 0.0248(3) -0.0058(2) -0.0045(2) -0.0077(2)
N1 0.0313(16) 0.0232(15) 0.0245(14) -0.0043(12) 0.0020(12) -0.0081(12)
N2 0.0514(19) 0.0249(16) 0.0274(15) -0.0094(12) -0.0036(13) -0.0112(13)
N3 0.0353(16) 0.0222(15) 0.0238(14) -0.0037(11) 0.0000(12) -0.0103(12)
N4 0.0276(15) 0.0320(16) 0.0268(15) -0.0037(12) -0.0044(12) -0.0117(12)
N5 0.0380(18) 0.0447(18) 0.0342(17) -0.0109(13) -0.0089(14) -0.0166(14)
N6 0.0268(15) 0.0331(16) 0.0252(15) -0.0063(12) -0.0049(12) -0.0081(12)
N7 0.0290(15) 0.0251(15) 0.0292(15) -0.0079(12) -0.0019(12) -0.0085(11)
N8 0.0494(19) 0.0320(17) 0.0343(16) -0.0105(13) 0.0063(14) -0.0221(14)
N9 0.0325(16) 0.0263(15) 0.0262(15) -0.0089(12) -0.0011(12) -0.0103(12)
N10 0.0294(15) 0.0269(15) 0.0219(14) -0.0055(11) -0.0029(12) -0.0087(12)
N11 0.0290(16) 0.0420(17) 0.0271(15) -0.0019(13) -0.0051(12) -0.0173(13)
N12 0.0276(15) 0.0322(16) 0.0208(14) -0.0053(12) -0.0006(12) -0.0108(12)
C1 0.034(2) 0.0245(18) 0.0324(19) -0.0119(15) 0.0046(16) -0.0120(15)
C2 0.047(2) 0.038(2) 0.033(2) -0.0077(17) -0.0010(17) -0.0113(17)
C3 0.057(3) 0.056(3) 0.036(2) -0.0172(19) 0.010(2) -0.024(2)
C4 0.046(2) 0.053(3) 0.057(3) -0.031(2) 0.017(2) -0.016(2)
C5 0.040(2) 0.050(3) 0.056(3) -0.015(2) -0.001(2) -0.0058(18)
C6 0.038(2) 0.037(2) 0.039(2) -0.0097(17) -0.0029(17) -0.0048(17)
C7 0.0279(18) 0.0260(19) 0.0279(18) -0.0070(15) -0.0052(15) -0.0074(14)
C8 0.033(2) 0.028(2) 0.037(2) -0.0068(16) 0.0001(16) -0.0087(15)
C9 0.074(3) 0.031(2) 0.064(3) -0.004(2) -0.026(2) -0.018(2)
C10 0.107(4) 0.027(2) 0.104(4) 0.004(2) -0.051(3) -0.022(2)
C11 0.083(3) 0.041(3) 0.071(3) 0.016(2) -0.033(3) -0.010(2)
C12 0.086(3) 0.048(3) 0.055(3) -0.004(2) -0.033(2) -0.006(2)
C13 0.068(3) 0.031(2) 0.051(2) -0.0072(18) -0.022(2) -0.0108(19)
C14 0.035(2) 0.0190(17) 0.0321(19) -0.0069(14) 0.0014(16) -0.0063(14)
C15 0.039(2) 0.043(2) 0.037(2) -0.0082(17) -0.0054(17) -0.0143(17)
C16 0.041(2) 0.048(2) 0.064(3) -0.020(2) -0.005(2) -0.0200(19)
C17 0.049(3) 0.043(2) 0.062(3) -0.018(2) 0.013(2) -0.0268(19)
C18 0.068(3) 0.051(3) 0.035(2) -0.0091(18) 0.012(2) -0.033(2)
C19 0.060(3) 0.043(2) 0.033(2) -0.0102(17) 0.0000(18) -0.0263(19)
C20 0.0251(18) 0.036(2) 0.0305(19) -0.0054(16) -0.0071(15) -0.0087(15)
C21 0.036(2) 0.044(2) 0.040(2) -0.0063(17) -0.0015(17) -0.0129(17)
C22 0.042(2) 0.062(3) 0.042(2) -0.006(2) 0.0051(19) -0.021(2)
C23 0.052(3) 0.057(3) 0.062(3) 0.004(2) 0.003(2) -0.030(2)
C24 0.048(2) 0.041(2) 0.066(3) -0.004(2) -0.008(2) -0.0256(19)
C25 0.036(2) 0.042(2) 0.039(2) -0.0095(17) -0.0033(17) -0.0140(17)
C26 0.0276(19) 0.0280(19) 0.0332(19) -0.0102(15) -0.0069(16) -0.0051(15)
C27 0.029(2) 0.045(2) 0.040(2) 0.0051(18) -0.0107(17) -0.0166(17)
C28 0.033(2) 0.046(2) 0.053(3) -0.0067(19) -0.0067(19) -0.0056(17)
C29 0.040(3) 0.057(3) 0.068(3) -0.002(2) 0.001(2) -0.008(2)
C30 0.037(3) 0.089(4) 0.077(4) 0.016(3) -0.004(3) -0.019(2)
C31 0.044(3) 0.109(4) 0.069(3) 0.021(3) -0.024(2) -0.048(3)
C32 0.052(3) 0.076(3) 0.050(3) -0.001(2) -0.015(2) -0.035(2)
C33 0.0344(19) 0.0285(19) 0.0297(19) -0.0083(15) -0.0056(15) -0.0127(15)
C34 0.036(2) 0.037(2) 0.037(2) -0.0107(16) -0.0027(16) -0.0077(16)
C35 0.041(2) 0.040(2) 0.047(2) -0.0010(18) -0.0130(19) -0.0060(17)
C36 0.052(3) 0.054(3) 0.035(2) 0.0061(18) -0.0157(19) -0.018(2)
C37 0.048(2) 0.048(2) 0.032(2) -0.0042(17) 0.0001(18) -0.0189(19)
C38 0.037(2) 0.039(2) 0.036(2) -0.0072(17) -0.0048(17) -0.0096(16)
C39 0.0343(19) 0.0247(18) 0.0293(18) -0.0067(14) -0.0049(15) -0.0118(15)
C40 0.044(2) 0.0284(19) 0.035(2) -0.0101(16) -0.0038(17) -0.0076(16)
C41 0.058(3) 0.043(2) 0.030(2) -0.0085(17) 0.0043(18) -0.0158(19)
C42 0.073(3) 0.035(2) 0.033(2) 0.0032(17) -0.009(2) -0.011(2)
C43 0.054(3) 0.029(2) 0.052(2) -0.0046(18) -0.017(2) -0.0025(17)
C44 0.038(2) 0.033(2) 0.038(2) -0.0075(16) -0.0035(17) -0.0099(16)
C45 0.0264(18) 0.030(2) 0.0330(19) -0.0110(16) -0.0019(15) -0.0098(15)
C46 0.045(2) 0.0242(19) 0.033(2) -0.0056(15) -0.0040(17) -0.0071(16)
C47 0.054(3) 0.037(2) 0.053(2) -0.0176(19) -0.001(2) -0.0156(18)
C48 0.079(3) 0.044(3) 0.067(3) -0.030(2) -0.006(3) -0.012(2)
C49 0.070(3) 0.046(3) 0.057(3) -0.028(2) 0.001(2) -0.002(2)
C50 0.051(3) 0.048(3) 0.056(3) -0.014(2) 0.003(2) -0.006(2)
C51 0.045(2) 0.032(2) 0.050(2) -0.0145(18) -0.0023(19) -0.0078(17)
C52 0.043(2) 0.0232(18) 0.0308(19) -0.0085(15) -0.0050(17) -0.0073(15)
C53 0.056(3) 0.045(2) 0.040(2) -0.0126(18) -0.0049(19) -0.0215(19)
C54 0.078(3) 0.071(3) 0.049(3) -0.018(2) -0.024(2) -0.029(2)
C55 0.096(4) 0.061(3) 0.033(2) -0.016(2) -0.016(2) -0.023(3)
C56 0.067(3) 0.048(2) 0.034(2) -0.0132(18) 0.002(2) -0.012(2)
C57 0.048(2) 0.035(2) 0.035(2) -0.0114(16) 0.0031(18) -0.0101(17)
C58 0.0267(18) 0.0270(19) 0.0291(18) -0.0073(15) -0.0077(15) -0.0015(14)
C59 0.045(2) 0.043(2) 0.031(2) -0.0074(16) -0.0045(17) -0.0210(17)
C60 0.059(3) 0.053(2) 0.025(2) -0.0135(17) -0.0027(18) -0.020(2)
C61 0.067(3) 0.055(3) 0.036(2) -0.0238(19) -0.014(2) -0.015(2)
C62 0.064(3) 0.047(2) 0.048(2) -0.0213(19) -0.004(2) -0.027(2)
C63 0.048(2) 0.039(2) 0.036(2) -0.0134(17) 0.0011(17) -0.0206(17)
C64 0.0282(19) 0.0219(18) 0.0298(19) -0.0021(14) -0.0060(15) -0.0095(14)
C65 0.0284(19) 0.034(2) 0.0283(18) -0.0110(15) -0.0033(15) -0.0059(15)
C66 0.038(2) 0.038(2) 0.046(2) -0.0069(18) -0.0126(18) -0.0087(17)
C67 0.050(3) 0.040(2) 0.052(3) 0.0019(19) -0.012(2) -0.0068(19)
C68 0.055(3) 0.050(3) 0.042(2) -0.0038(19) -0.018(2) -0.001(2)
C69 0.043(2) 0.055(3) 0.051(2) -0.019(2) -0.0239(19) -0.0055(19)
C70 0.036(2) 0.043(2) 0.043(2) -0.0137(17) -0.0107(17) -0.0106(17)
C71 0.0274(18) 0.041(2) 0.0281(18) -0.0118(16) -0.0045(15) -0.0129(16)
C72 0.036(2) 0.044(2) 0.042(2) -0.0150(18) -0.0012(17) -0.0099(17)
C73 0.041(2) 0.052(3) 0.069(3) -0.032(2) 0.001(2) -0.0069(19)
C74 0.037(2) 0.092(4) 0.065(3) -0.048(3) 0.014(2) -0.026(2)
C75 0.054(3) 0.077(3) 0.036(2) -0.018(2) 0.013(2) -0.032(2)
C76 0.047(2) 0.050(2) 0.032(2) -0.0104(18) 0.0015(18) -0.0179(18)
C1S 0.060(3) 0.102(5) 0.083(4) -0.032(4) -0.002(3) -0.010(3)
C2S 0.071(4) 0.084(4) 0.080(4) -0.012(3) 0.006(3) -0.003(3)
C3S 0.096(5) 0.091(5) 0.129(6) -0.041(5) 0.023(4) -0.032(4)
C4S 0.115(5) 0.142(7) 0.106(6) -0.069(5) -0.015(4) -0.034(5)
C5S 0.101(5) 0.100(5) 0.070(4) -0.026(4) -0.007(3) -0.007(4)
C6S 0.072(4) 0.080(4) 0.088(4) -0.024(4) 0.006(3) -0.014(3)
C7S 0.086(5) 0.167(8) 0.103(6) -0.065(5) 0.001(5) -0.005(5)
C8S 0.109(6) 0.175(9) 0.057(4) -0.018(5) -0.026(4) 0.023(6)
C9S 0.125(8) 0.109(6) 0.107(7) -0.005(5) 0.036(6) 0.005(5)
C10S 0.074(5) 0.174(9) 0.138(8) -0.086(6) 0.023(5) -0.022(5)
C11S 0.064(5) 0.159(9) 0.077(5) -0.020(6) -0.008(4) 0.025(5)
C12S 0.097(6) 0.121(6) 0.094(7) -0.019(5) 0.025(5) 0.004(5)
C13S 0.179(10) 0.200(11) 0.165(10) -0.051(7) 0.021(7) -0.130(8)
C14S 0.112(6) 0.141(8) 0.183(9) -0.095(7) 0.011(7) -0.023(5)
C15S 0.151(8) 0.189(10) 0.105(7) -0.073(7) 0.004(5) -0.039(8)
C16S 0.121(7) 0.136(8) 0.207(11) -0.057(7) -0.091(7) 0.009(6)
C17S 0.055(4) 0.248(14) 0.280(17) -0.202(14) 0.016(7) -0.009(6)
C18S 0.190(11) 0.33(2) 0.158(10) -0.155(12) 0.084(9) -0.174(14)
C19S 0.104(5) 0.096(5) 0.137(6) -0.014(4) 0.013(4) 0.002(4)
C20S 0.091(5) 0.107(5) 0.104(5) 0.014(4) -0.004(4) -0.042(4)
C21S 0.115(5) 0.076(4) 0.058(3) 0.002(3) -0.036(3) -0.048(4)
C22S 0.097(4) 0.080(4) 0.075(4) -0.001(3) -0.039(3) -0.041(3)
C23S 0.093(4) 0.088(4) 0.069(3) -0.020(3) -0.022(3) -0.031(3)
C24S 0.117(5) 0.060(4) 0.107(5) -0.009(3) -0.029(4) -0.017(4)

loop_
_atom_type_symbol
_atom_type_description
_atom_type_scat_dispersion_real
_atom_type_scat_dispersion_imag
_atom_type_scat_source
C C 0.0033 0.0016 'International Tables Vol C Tables 4.2.6.8 and 6.1.1.4'
H H 0.0000 0.0000 'International Tables Vol C Tables 4.2.6.8 and 6.1.1.4'
N N 0.0061 0.0033 'International Tables Vol C Tables 4.2.6.8 and 6.1.1.4'
V V 0.3005 0.5294 'International Tables Vol C Tables 4.2.6.8 and 6.1.1.4'

loop_
_geom_angle_atom_site_label_1
_geom_angle_atom_site_label_2
_geom_angle_atom_site_label_3
_geom_angle
_geom_angle_site_symmetry_1
_geom_angle_site_symmetry_3
_geom_angle_publ_flag
V2 V1 N10 93.87(7) . . ?
V2 V1 N7 92.85(7) . . ?
N10 V1 N7 91.44(10) . . ?
V2 V1 N1 92.99(7) . . ?
N10 V1 N1 89.88(10) . . ?
N7 V1 N1 173.91(10) . . ?
V2 V1 N4 94.82(7) . . ?
N10 V1 N4 171.29(10) . . ?
N7 V1 N4 88.70(10) . . ?
N1 V1 N4 89.10(10) . . ?
V1 V2 N3 94.36(7) . . ?
V1 V2 N9 95.10(7) . . ?
N3 V2 N9 170.52(10) . . ?
V1 V2 N12 93.59(7) . . ?
N3 V2 N12 89.47(10) . . ?
N9 V2 N12 89.30(10) . . ?
V1 V2 N6 92.99(7) . . ?
N3 V2 N6 91.31(10) . . ?
N9 V2 N6 88.84(10) . . ?
N12 V2 N6 173.30(10) . . ?
C7 N1 C1 118.6(2) . . ?
C7 N1 V1 115.3(2) . . ?
C1 N1 V1 124.00(19) . . ?
C7 N2 C8 125.2(3) . . ?
C7 N3 C14 119.5(3) . . ?
C7 N3 V2 115.0(2) . . ?
C14 N3 V2 123.37(19) . . ?
C26 N4 C20 120.1(3) . . ?
C26 N4 V1 114.9(2) . . ?
C20 N4 V1 120.02(19) . . ?
C26 N5 C27 128.6(3) . . ?
C26 N6 C33 118.8(3) . . ?
C26 N6 V2 115.5(2) . . ?
C33 N6 V2 125.7(2) . . ?
C45 N7 C39 118.7(3) . . ?
C45 N7 V1 115.2(2) . . ?
C39 N7 V1 126.1(2) . . ?
C45 N8 C46 128.9(3) . . ?
C45 N9 C52 121.8(3) . . ?
C45 N9 V2 115.3(2) . . ?
C52 N9 V2 117.94(18) . . ?
C64 N10 C58 120.4(3) . . ?
C64 N10 V1 114.8(2) . . ?
C58 N10 V1 123.57(19) . . ?
C64 N11 C65 126.2(3) . . ?
C64 N12 C71 119.2(3) . . ?
C64 N12 V2 115.9(2) . . ?
C71 N12 V2 122.2(2) . . ?
C6 C1 C2 118.7(3) . . ?
C6 C1 N1 121.3(3) . . ?
C2 C1 N1 119.9(3) . . ?
C3 C2 C1 120.3(3) . . ?
C4 C3 C2 120.3(3) . . ?
C5 C4 C3 119.8(3) . . ?
C4 C5 C6 120.4(4) . . ?
C5 C6 C1 120.5(3) . . ?
N1 C7 N3 118.4(3) . . ?
N1 C7 N2 120.2(3) . . ?
N3 C7 N2 121.4(3) . . ?
C9 C8 C13 119.8(3) . . ?
C9 C8 N2 118.7(3) . . ?
C13 C8 N2 121.4(3) . . ?
C8 C9 C10 119.3(4) . . ?
C11 C10 C9 120.9(4) . . ?
C10 C11 C12 119.6(4) . . ?
C11 C12 C13 120.1(4) . . ?
C8 C13 C12 120.2(4) . . ?
C15 C14 C19 117.7(3) . . ?
C15 C14 N3 122.3(3) . . ?
C19 C14 N3 119.8(3) . . ?
C14 C15 C16 121.6(3) . . ?
C17 C16 C15 119.5(4) . . ?
C18 C17 C16 120.1(4) . . ?
C17 C18 C19 120.8(4) . . ?
C18 C19 C14 120.4(4) . . ?
C21 C20 C25 118.6(3) . . ?
C21 C20 N4 119.4(3) . . ?
C25 C20 N4 121.8(3) . . ?
C20 C21 C22 120.5(4) . . ?
C23 C22 C21 120.4(4) . . ?
C22 C23 C24 119.9(4) . . ?
C23 C24 C25 120.2(4) . . ?
C24 C25 C20 120.4(3) . . ?
N4 C26 N6 117.7(3) . . ?
N4 C26 N5 123.1(3) . . ?
N6 C26 N5 119.2(3) . . ?
C32 C27 C28 119.6(4) . . ?
C32 C27 N5 118.3(4) . . ?
C28 C27 N5 122.0(3) . . ?
C27 C28 C29 119.1(4) . . ?
C30 C29 C28 121.3(4) . . ?
C29 C30 C31 119.6(4) . . ?
C30 C31 C32 119.9(5) . . ?
C27 C32 C31 120.5(4) . . ?
C38 C33 C34 117.8(3) . . ?
C38 C33 N6 120.0(3) . . ?
C34 C33 N6 122.1(3) . . ?
C35 C34 C33 120.9(3) . . ?
C36 C35 C34 120.2(3) . . ?
C37 C36 C35 119.7(3) . . ?
C36 C37 C38 120.5(3) . . ?
C37 C38 C33 120.9(3) . . ?
C40 C39 C44 118.0(3) . . ?
C40 C39 N7 119.6(3) . . ?
C44 C39 N7 122.3(3) . . ?
C41 C40 C39 120.6(3) . . ?
C42 C41 C40 121.0(3) . . ?
C43 C42 C41 118.8(3) . . ?
C42 C43 C44 121.2(3) . . ?
C43 C44 C39 120.4(3) . . ?
N9 C45 N7 118.0(3) . . ?
N9 C45 N8 122.2(3) . . ?
N7 C45 N8 119.7(3) . . ?
C47 C46 C51 119.4(3) . . ?
C47 C46 N8 118.2(3) . . ?
C51 C46 N8 122.4(3) . . ?
C46 C47 C48 120.9(4) . . ?
C49 C48 C47 119.7(4) . . ?
C50 C49 C48 119.9(4) . . ?
C49 C50 C51 120.6(4) . . ?
C46 C51 C50 119.6(4) . . ?
C57 C52 C53 119.1(3) . . ?
C57 C52 N9 119.5(3) . . ?
C53 C52 N9 121.2(3) . . ?
C54 C53 C52 120.1(4) . . ?
C55 C54 C53 120.2(4) . . ?
C56 C55 C54 120.0(4) . . ?
C55 C56 C57 120.1(4) . . ?
C52 C57 C56 120.5(4) . . ?
C59 C58 C63 117.8(3) . . ?
C59 C58 N10 119.8(3) . . ?
C63 C58 N10 122.3(3) . . ?
C58 C59 C60 121.0(3) . . ?
C61 C60 C59 120.4(3) . . ?
C60 C61 C62 119.5(3) . . ?
C63 C62 C61 120.2(4) . . ?
C62 C63 C58 121.0(3) . . ?
N12 C64 N10 118.0(3) . . ?
N12 C64 N11 120.2(3) . . ?
N10 C64 N11 121.8(3) . . ?
C70 C65 C66 120.0(3) . . ?
C70 C65 N11 119.6(3) . . ?
C66 C65 N11 120.3(3) . . ?
C67 C66 C65 119.3(4) . . ?
C68 C67 C66 120.6(4) . . ?
C67 C68 C69 120.1(3) . . ?
C68 C69 C70 120.0(4) . . ?
C65 C70 C69 119.9(3) . . ?
C76 C71 C72 118.0(3) . . ?
C76 C71 N12 120.5(3) . . ?
C72 C71 N12 121.4(3) . . ?
C71 C72 C73 121.4(3) . . ?
C74 C73 C72 119.2(4) . . ?
C75 C74 C73 120.0(4) . . ?
C74 C75 C76 121.0(4) . . ?
C71 C76 C75 120.3(3) . . ?
C2S C1S C6S 121.1(6) . . ?
C1S C2S C3S 120.8(6) . . ?
C2S C3S C4S 118.2(6) . . ?
C5S C4S C3S 118.9(6) . . ?
C6S C5S C4S 121.8(6) . . ?
C5S C6S C1S 119.3(6) . . ?
C8S C7S C12S 121.2(9) . . ?
C7S C8S C9S 119.8(8) . . ?
C10S C9S C8S 117.9(9) . . ?
C11S C10S C9S 119.8(9) . . ?
C12S C11S C10S 122.5(9) . . ?
C11S C12S C7S 118.9(9) . . ?
C14S C13S C18S 117.8(10) . . ?
C13S C14S C15S 118.2(9) . . ?
C16S C15S C14S 121.2(9) . . ?
C17S C16S C15S 118.7(11) . . ?
C18S C17S C16S 123.8(14) . . ?
C17S C18S C13S 120.0(13) . . ?
C24S C19S C20S 118.8(6) . . ?
C21S C20S C19S 118.9(6) . . ?
C20S C21S C23S 120.3(6) . . ?
C24S C22S C23S 120.2(6) . . ?
C21S C23S C22S 121.5(5) . . ?
C22S C24S C19S 120.3(6) . . ?

loop_
_geom_bond_atom_site_label_1
_geom_bond_atom_site_label_2
_geom_bond_distance
_geom_bond_site_symmetry_2
_geom_bond_publ_flag
V1 V2 1.9521(7) . ?
V1 N10 2.091(3) . ?
V1 N7 2.101(2) . ?
V1 N1 2.103(2) . ?
V1 N4 2.103(3) . ?
V2 N3 2.077(3) . ?
V2 N9 2.089(3) . ?
V2 N12 2.089(3) . ?
V2 N6 2.097(3) . ?
N1 C7 1.327(4) . ?
N1 C1 1.430(4) . ?
N2 C7 1.381(4) . ?
N2 C8 1.412(4) . ?
N3 C7 1.335(4) . ?
N3 C14 1.422(4) . ?
N4 C26 1.336(4) . ?
N4 C20 1.423(4) . ?
N5 C26 1.379(4) . ?
N5 C27 1.416(4) . ?
N6 C26 1.338(4) . ?
N6 C33 1.422(4) . ?
N7 C45 1.345(4) . ?
N7 C39 1.427(4) . ?
N8 C45 1.382(4) . ?
N8 C46 1.410(4) . ?
N9 C45 1.327(4) . ?
N9 C52 1.431(4) . ?
N10 C64 1.340(4) . ?
N10 C58 1.422(4) . ?
N11 C64 1.376(4) . ?
N11 C65 1.422(4) . ?
N12 C64 1.330(4) . ?
N12 C71 1.422(4) . ?
C1 C6 1.380(4) . ?
C1 C2 1.383(4) . ?
C2 C3 1.381(4) . ?
C3 C4 1.368(5) . ?
C4 C5 1.367(5) . ?
C5 C6 1.376(4) . ?
C8 C9 1.363(5) . ?
C8 C13 1.367(5) . ?
C9 C10 1.388(5) . ?
C10 C11 1.354(6) . ?
C11 C12 1.360(6) . ?
C12 C13 1.380(5) . ?
C14 C15 1.378(5) . ?
C14 C19 1.388(4) . ?
C15 C16 1.380(5) . ?
C16 C17 1.370(5) . ?
C17 C18 1.352(5) . ?
C18 C19 1.382(5) . ?
C20 C21 1.382(4) . ?
C20 C25 1.385(4) . ?
C21 C22 1.385(5) . ?
C22 C23 1.364(5) . ?
C23 C24 1.372(5) . ?
C24 C25 1.383(4) . ?
C27 C32 1.377(5) . ?
C27 C28 1.380(5) . ?
C28 C29 1.386(5) . ?
C29 C30 1.363(6) . ?
C30 C31 1.375(6) . ?
C31 C32 1.380(5) . ?
C33 C38 1.387(4) . ?
C33 C34 1.391(4) . ?
C34 C35 1.377(4) . ?
C35 C36 1.376(5) . ?
C36 C37 1.362(5) . ?
C37 C38 1.380(4) . ?
C39 C40 1.382(4) . ?
C39 C44 1.390(4) . ?
C40 C41 1.377(4) . ?
C41 C42 1.368(5) . ?
C42 C43 1.364(5) . ?
C43 C44 1.376(4) . ?
C46 C47 1.362(5) . ?
C46 C51 1.376(5) . ?
C47 C48 1.377(5) . ?
C48 C49 1.367(5) . ?
C49 C50 1.360(5) . ?
C50 C51 1.382(5) . ?
C52 C57 1.375(4) . ?
C52 C53 1.382(5) . ?
C53 C54 1.381(5) . ?
C54 C55 1.377(5) . ?
C55 C56 1.361(5) . ?
C56 C57 1.386(5) . ?
C58 C59 1.380(4) . ?
C58 C63 1.388(4) . ?
C59 C60 1.381(4) . ?
C60 C61 1.366(5) . ?
C61 C62 1.376(5) . ?
C62 C63 1.375(5) . ?
C65 C70 1.370(4) . ?
C65 C66 1.383(4) . ?
C66 C67 1.382(5) . ?
C67 C68 1.365(5) . ?
C68 C69 1.369(5) . ?
C69 C70 1.384(4) . ?
C71 C76 1.377(4) . ?
C71 C72 1.384(4) . ?
C72 C73 1.385(4) . ?
C73 C74 1.368(5) . ?
C74 C75 1.357(5) . ?
C75 C76 1.380(5) . ?
C1S C2S 1.336(7) . ?
C1S C6S 1.356(6) . ?
C2S C3S 1.367(8) . ?
C3S C4S 1.396(8) . ?
C4S C5S 1.355(8) . ?
C5S C6S 1.333(7) . ?
C7S C8S 1.333(10) . ?
C7S C12S 1.347(9) . ?
C8S C9S 1.378(10) . ?
C9S C10S 1.369(10) . ?
C10S C11S 1.326(9) . ?
C11S C12S 1.316(9) . ?
C13S C14S 1.349(10) . ?
C13S C18S 1.395(13) . ?
C14S C15S 1.351(10) . ?
C15S C16S 1.344(9) . ?
C16S C17S 1.283(11) . ?
C17S C18S 1.270(14) . ?
C19S C24S 1.381(8) . ?
C19S C20S 1.410(8) . ?
C20S C21S 1.334(7) . ?
C21S C23S 1.342(6) . ?
C22S C24S 1.315(7) . ?
C22S C23S 1.357(6) . ?
